data_7157766
loop_
_publ_author_name
'Yin, Xinru'
'Xu, Aimin'
'Hu, Jidi'
'Bao, Ming'
'Hu, Wenhao'
'Qian, Yu'

_publ_section_title
;
 A Rh(ii)/phosphoric acid co-catalyzed three-component reaction of
 diazo-ketones with alcohols and azonaphthalenes: access to indole
 derivatives via a formal [3 + 2]-cycloaddition.
;
_journal_issue 48
_journal_name_full 'Organic &amp; biomolecular chemistry'
_journal_page_first 9805
_journal_page_last 9809
_journal_paper_doi 10.1039/d0ob02189j
_journal_volume 18
_journal_year 2020
_chemical_formula_moiety 'C33 H21 Cl3 N2 O4'
_chemical_formula_sum 'C33 H21 Cl3 N2 O4'
_chemical_formula_weight 615.87
_space_group_crystal_system monoclinic
_space_group_IT_number 14
_space_group_name_Hall '-P 2ybc'
_space_group_name_H-M_alt 'P 1 21/c 1'
_atom_sites_solution_hydrogens geom
_audit_creation_date 2020-09-02
_audit_creation_method
;
Olex2 1.2
(compiled 2018.05.29 svn.r3508 for OlexSys, GUI svn.r5506)
;
_audit_update_record
;
2020-09-02 deposited with the CCDC.	2020-11-27 downloaded from the CCDC.
;
_cell_angle_alpha 90
_cell_angle_beta 90.176(2)
_cell_angle_gamma 90
_cell_formula_units_Z 4
_cell_length_a 14.0142(4)
_cell_length_b 21.0380(5)
_cell_length_c 9.3503(3)
_cell_measurement_reflns_used 12233
_cell_measurement_temperature 100.01(10)
_cell_measurement_theta_max 74.6830
_cell_measurement_theta_min 3.7620
_cell_volume 2756.74(14)
_computing_cell_refinement 'CrysAlisPro 1.171.40.54a (Rigaku OD, 2019)'
_computing_data_collection 'CrysAlisPro 1.171.40.54a (Rigaku OD, 2019)'
_computing_data_reduction 'CrysAlisPro 1.171.40.54a (Rigaku OD, 2019)'
_computing_molecular_graphics 'Olex2 (Dolomanov et al., 2009)'
_computing_publication_material 'Olex2 (Dolomanov et al., 2009)'
_computing_structure_refinement 'ShelXL (Sheldrick, 2015)'
_computing_structure_solution 'SHELXT 2018/2 (Sheldrick, 2018)'
_diffrn_ambient_environment N~2~
_diffrn_ambient_temperature 100.01(10)
_diffrn_detector 'CCD plate'
_diffrn_detector_area_resol_mean 10.0000
_diffrn_detector_type HyPix
_diffrn_measured_fraction_theta_full 1.000
_diffrn_measured_fraction_theta_max 0.986
_diffrn_measurement_details
;
List of Runs (angles in degrees, time in seconds):

  # Type    Start    End  Width  t~exp~   \w     \q     \k     \f   Frames
#--------------------------------------------------------------------------
  1  \w    -19.00  44.00   0.50    0.50    --   46.37-100.00-104.00  126
  2  \w   -113.00 -36.00   0.50    0.50    -- -100.00  53.00 -92.00  154
  3  \w   -151.00 -98.00   0.50    0.50    -- -100.00-100.00-104.00  106
  4  \w     90.00 173.00   0.50    0.50    --  105.44  75.00 114.00  166
  5  \w   -107.00 -82.00   0.50    0.50    --  -46.37-125.00-120.00   50
  6  \w    -59.00  19.00   0.50    0.50    --  -46.37  38.00   0.00  156
  7  \w   -116.00 -73.00   0.50    0.50    --  -46.37-125.00 -90.00   86
  8  \w     34.00 106.00   0.50    0.50    --  105.44 -94.00 -30.00  144
  9  \w     92.00 155.00   0.50    0.50    --  105.44  30.00  90.00  126
 10  \w   -117.00 -26.00   0.50    0.50    --  -46.37 -75.00 -12.00  182
 11  \w    -55.00 -30.00   0.50    0.50    --  -46.37 -57.00  90.00   50
 12  \w   -118.00 -93.00   0.50    0.50    --  -46.37-125.00-180.00   50
 13  \w    -45.00  23.00   0.50    0.50    --  -46.37  38.00 120.00  136
 14  \w    -99.00 -49.00   0.50    0.50    --  -46.37 -38.00-120.00  100
 15  \w   -114.00 -85.00   0.50    0.50    --  -46.37 -57.00  90.00   58
 16  \w   -134.00 -84.00   0.50    0.80    -- -100.00 -94.00-150.00  100
 17  \w   -116.00 -90.00   0.50    0.80    -- -100.00 -30.00  60.00   52
 18  \w   -145.00 -85.00   0.50    0.80    -- -100.00 -30.00-150.00  120
 19  \w   -175.00-101.00   0.50    0.80    -- -100.00 -30.00 -90.00  148
 20  \w   -172.00-146.00   0.50    0.80    -- -100.00 -30.00-150.00   52
 21  \w     52.00 131.00   0.50    0.80    --  107.00 -77.00   0.00  158
 22  \w     95.00 146.00   0.50    0.80    --  107.00  45.00-120.00  102
 23  \w     96.00 122.00   0.50    0.80    --  107.00 -15.00 -30.00   52
 24  \w     67.00 128.00   0.50    0.80    --  107.00 -77.00-150.00  122
 25  \w     48.00  74.00   0.50    0.80    --  107.00 -94.00   0.00   52
 26  \w     93.00 124.00   0.50    0.80    --  107.00  45.00-150.00   62
 27  \w     63.00 116.00   0.50    0.80    --  107.00-125.00 -30.00  106
 28  \w     79.00 123.00   0.50    0.80    --  107.00 -30.00-120.00   88
 29  \w    126.00 176.00   0.50    0.80    --  107.00  45.00  90.00  100
 30  \w     95.00 121.00   0.50    0.80    --  107.00  45.00  90.00   52
 31  \w    109.00 166.00   0.50    0.80    --  107.00  61.00  30.00  114
 32  \w     84.00 145.00   0.50    0.80    --  107.00  77.00 120.00  122
 33  \w     40.00  72.00   0.50    0.80    --  107.00 -30.00-120.00   64
 34  \w     66.00 123.00   0.50    0.80    --  107.00 -30.00 -30.00  114
 35  \w     84.00 109.00   0.50    0.80    --  107.00 -94.00   0.00   50
 36  \w     36.00  83.00   0.50    0.80    --  107.00 -15.00 -30.00   94
 37  \w     39.00  65.00   0.50    0.80    --  107.00 -30.00 -30.00   52
 38  \w     35.00  67.00   0.50    0.80    --  107.00 -94.00-150.00   64
 39  \w     92.00 169.00   0.50    0.80    --  107.00  61.00 -90.00  154
 40  \w     73.00 125.00   0.50    0.80    --  107.00 -61.00   0.00  104
 41  \w   -118.00 -23.00   0.50    0.50    --  -46.37 -77.00  60.00  190
 42  \w   -118.00 -30.00   0.50    0.50    --  -46.37 -57.00-120.00  176
 43  \w   -118.00 -23.00   0.50    0.50    --  -46.37 -77.00-150.00  190
 44  \w   -118.00 -23.00   0.50    0.50    --  -46.37 -77.00 150.00  190
 45  \w     23.00 118.00   0.50    0.50    --   46.37  77.00 -60.00  190
 46  \w     23.00 118.00   0.50    0.50    --   46.37  77.00   0.00  190
 47  \w     15.00  95.00   0.50    0.50    --   46.37-125.00-180.00  160
 48  \w     15.00  95.00   0.50    0.50    --   46.37-125.00 -60.00  160
 49  \w     93.00 166.00   0.50    0.80    --  107.00  45.00  30.00  146
 50  \w     34.00 117.00   0.50    0.80    --  107.00-125.00-180.00  166
 51  \w     89.00 178.00   0.50    0.80    --  107.00  15.00   0.00  178
 52  \w    -45.00 -20.00   0.50    0.50    --  -46.37  75.00 114.00   50
 53  \w    -45.00 -20.00   0.50    0.50    --  -46.37  75.00 114.00   50
 54  \w     -2.00  23.00   0.50    0.50    --   46.37 -75.00 -12.00   50
 55  \w    -95.00 -70.00   0.50    0.50    --  -46.37 -75.00 -12.00   50
;
_diffrn_measurement_device 'four-circle diffractometer'
_diffrn_measurement_device_type 'XtaLAB Synergy R, DW system, HyPix'
_diffrn_measurement_method '\w scans'
_diffrn_orient_matrix_type 'CrysAlisPro convention (1999,Acta A55,543-557)'
_diffrn_orient_matrix_UB_11 -0.1021323000
_diffrn_orient_matrix_UB_12 0.0382177000
_diffrn_orient_matrix_UB_13 0.0642069000
_diffrn_orient_matrix_UB_21 -0.0279326000
_diffrn_orient_matrix_UB_22 0.0468433000
_diffrn_orient_matrix_UB_23 -0.0824956000
_diffrn_orient_matrix_UB_31 -0.1261951000
_diffrn_orient_matrix_UB_32 -0.0413270000
_diffrn_orient_matrix_UB_33 -0.0340538000
_diffrn_radiation_monochromator mirror
_diffrn_radiation_probe x-ray
_diffrn_radiation_type CuK\a
_diffrn_radiation_wavelength 1.54184
_diffrn_reflns_av_R_equivalents 0.0822
_diffrn_reflns_av_unetI/netI 0.0390
_diffrn_reflns_Laue_measured_fraction_full 1.000
_diffrn_reflns_Laue_measured_fraction_max 0.986
_diffrn_reflns_limit_h_max 17
_diffrn_reflns_limit_h_min -17
_diffrn_reflns_limit_k_max 26
_diffrn_reflns_limit_k_min -26
_diffrn_reflns_limit_l_max 11
_diffrn_reflns_limit_l_min -11
_diffrn_reflns_number 55473
_diffrn_reflns_point_group_measured_fraction_full 1.000
_diffrn_reflns_point_group_measured_fraction_max 0.986
_diffrn_reflns_theta_full 67.684
_diffrn_reflns_theta_max 76.979
_diffrn_reflns_theta_min 3.153
_diffrn_source 'Rotating-anode X-ray tube'
_diffrn_source_type 'Rigaku (Cu) X-ray Source'
_exptl_absorpt_coefficient_mu 3.375
_exptl_absorpt_correction_T_max 1.00000
_exptl_absorpt_correction_T_min 0.75460
_exptl_absorpt_correction_type multi-scan
_exptl_absorpt_process_details
;
CrysAlisPro 1.171.40.54a (Rigaku Oxford Diffraction, 2019)
Empirical absorption correction using spherical harmonics,
 implemented in SCALE3 ABSPACK scaling algorithm.
;
_exptl_crystal_colour yellow
_exptl_crystal_colour_primary yellow
_exptl_crystal_density_diffrn 1.484
_exptl_crystal_description needle
_exptl_crystal_F_000 1264
_exptl_crystal_size_max 0.3
_exptl_crystal_size_mid 0.05
_exptl_crystal_size_min 0.05
_refine_diff_density_max 0.397
_refine_diff_density_min -0.313
_refine_diff_density_rms 0.058
_refine_ls_extinction_method none
_refine_ls_goodness_of_fit_ref 1.060
_refine_ls_hydrogen_treatment constr
_refine_ls_matrix_type full
_refine_ls_number_parameters 379
_refine_ls_number_reflns 5747
_refine_ls_number_restraints 0
_refine_ls_restrained_S_all 1.060
_refine_ls_R_factor_all 0.0703
_refine_ls_R_factor_gt 0.0542
_refine_ls_shift/su_max 0.001
_refine_ls_shift/su_mean 0.000
_refine_ls_structure_factor_coef Fsqd
_refine_ls_weighting_details 'w=1/[\s^2^(Fo^2^)+(0.0462P)^2^+3.0188P] where P=(Fo^2^+2Fc^2^)/3'
_refine_ls_weighting_scheme calc
_refine_ls_wR_factor_gt 0.1183
_refine_ls_wR_factor_ref 0.1261
_reflns_Friedel_coverage 0.000
_reflns_number_gt 4720
_reflns_number_total 5747
_reflns_threshold_expression 'I > 2\s(I)'
_cod_data_source_file d0ob02189j2.cif
_cod_data_source_block yinxr_191223_2
_cod_depositor_comments 'Adding full bibliography for 7157764--7157766.cif.'
_cod_database_code 7157766
_shelx_shelxl_version_number 2018/3
_chemical_oxdiff_formula CHOCl
_shelx_space_group_comment
;
The symmetry employed for this shelxl refinement is uniquely defined
by the following loop, which should always be used as a source of
symmetry information in preference to the above space-group names.
They are only intended as comments.
;
_shelx_estimated_absorpt_t_max 0.849
_shelx_estimated_absorpt_t_min 0.431
_diffrn_oxdiff_digest_frames
;
0124191b226be6e8714d281e1966b77fff01114e892
;
_reflns_odcompleteness_completeness 100.00
_reflns_odcompleteness_iscentric 1
_reflns_odcompleteness_theta 66.97
_olex2_refinement_description
;
1. Fixed Uiso
 At 1.2 times of:
  All C(H) groups, All C(H,H) groups, All N(H) groups
2.a Secondary CH2 refined with riding coordinates:
 C21(H21A,H21B), C27(H27A,H27B)
2.b Aromatic/amide H refined with riding coordinates:
 N31(H31), C36(H36), C10(H10), C38(H38), C30(H30), C23(H23), C9(H9), C5(H5),
 C19(H19), C24(H24), C8(H8), C4(H4), C15(H15), C7(H7), C18(H18), C16(H16),
 C17(H17)
;
_olex2_submission_special_instructions 'No special instructions were received'
_oxdiff_exptl_absorpt_empirical_details
;
Empirical correction (ABSPACK) includes:
- Absorption correction using spherical harmonics
- Frame scaling
;
_oxdiff_exptl_absorpt_empirical_full_max 2.009
_oxdiff_exptl_absorpt_empirical_full_min 0.655

loop_
_space_group_symop_operation_xyz
'x, y, z'
'-x, y+1/2, -z+1/2'
'-x, -y, -z'
'x, -y-1/2, z-1/2'

loop_
_atom_site_label
_atom_site_type_symbol
_atom_site_fract_x
_atom_site_fract_y
_atom_site_fract_z
_atom_site_U_iso_or_equiv
_atom_site_adp_type
_atom_site_occupancy
_atom_site_site_symmetry_order
_atom_site_calc_flag
_atom_site_refinement_flags_posn
_atom_site_refinement_flags_adp
_atom_site_refinement_flags_occupancy
_atom_site_disorder_assembly
_atom_site_disorder_group
Cl40 Cl 0.94101(5) 0.80802(3) 0.96957(8) 0.04050(18) Uani 1 1 d . . . . .
Cl41 Cl 0.71950(5) 0.63066(3) 0.72166(8) 0.04332(19) Uani 1 1 d . . . . .
Cl42 Cl 0.65163(5) 0.87953(3) 0.62883(9) 0.0455(2) Uani 1 1 d . . . . .
O20 O 0.21717(12) 0.76105(8) 0.48291(19) 0.0307(4) Uani 1 1 d . . . . .
O33 O 0.59019(14) 0.73394(10) 0.48484(19) 0.0379(5) Uani 1 1 d . . . . .
O26 O -0.08901(15) 0.97436(9) 0.3514(2) 0.0430(5) Uani 1 1 d . . . . .
O28 O -0.11199(14) 0.94450(10) 0.5872(2) 0.0419(5) Uani 1 1 d . . . . .
N31 N 0.52543(15) 0.73486(11) 0.7072(2) 0.0322(5) Uani 1 1 d . . . . .
H31 H 0.536183 0.739201 0.797242 0.039 Uiso 1 1 calc R . . . .
N2 N 0.43401(15) 0.72210(11) 0.6602(2) 0.0322(5) Uani 1 1 d . . . . .
C34 C 0.69027(18) 0.75668(13) 0.6888(3) 0.0293(5) Uani 1 1 d . . . . .
C11 C 0.25847(19) 0.61172(12) 0.5315(3) 0.0299(5) Uani 1 1 d . . . . .
C32 C 0.59789(19) 0.74059(13) 0.6144(3) 0.0312(6) Uani 1 1 d . . . . .
C29 C -0.03969(19) 0.90901(12) 0.5276(3) 0.0319(6) Uani 1 1 d . . . . .
C13 C 0.29613(18) 0.73394(12) 0.5462(3) 0.0290(5) Uani 1 1 d . . . . .
C1 C 0.37120(19) 0.76731(13) 0.6032(3) 0.0297(5) Uani 1 1 d . . . . .
C22 C 0.08851(19) 0.83591(12) 0.5107(3) 0.0299(5) Uani 1 1 d . . . . .
C36 C 0.82569(19) 0.72449(13) 0.8357(3) 0.0324(6) Uani 1 1 d . . . . .
H36 H 0.862808 0.692609 0.876510 0.039 Uiso 1 1 calc R . . . .
C10 C 0.16955(19) 0.61245(13) 0.4597(3) 0.0306(6) Uani 1 1 d . . . . .
H10 H 0.142461 0.651035 0.433021 0.037 Uiso 1 1 calc R . . . .
C14 C 0.38519(19) 0.83594(13) 0.6171(3) 0.0324(6) Uani 1 1 d . . . . .
C12 C 0.31191(19) 0.66749(13) 0.5658(3) 0.0300(5) Uani 1 1 d . . . . .
C38 C 0.79627(19) 0.83602(13) 0.7916(3) 0.0338(6) Uani 1 1 d . . . . .
H38 H 0.813906 0.878309 0.803438 0.041 Uiso 1 1 calc R . . . .
C30 C 0.01591(19) 0.86387(12) 0.5929(3) 0.0315(6) Uani 1 1 d . . . . .
H30 H 0.006019 0.852224 0.687676 0.038 Uiso 1 1 calc R . . . .
C25 C -0.0263(2) 0.92664(13) 0.3866(3) 0.0341(6) Uani 1 1 d . . . . .
C35 C 0.74706(19) 0.70997(13) 0.7514(3) 0.0316(6) Uani 1 1 d . . . . .
C3 C 0.40037(19) 0.66177(13) 0.6334(3) 0.0314(6) Uani 1 1 d . . . . .
C21 C 0.15206(19) 0.78874(13) 0.5842(3) 0.0324(6) Uani 1 1 d . . . . .
H21A H 0.187745 0.809734 0.659613 0.039 Uiso 1 1 calc R . . . .
H21B H 0.113586 0.755576 0.627213 0.039 Uiso 1 1 calc R . . . .
C23 C 0.1011(2) 0.85387(13) 0.3692(3) 0.0335(6) Uani 1 1 d . . . . .
H23 H 0.149138 0.834734 0.315939 0.040 Uiso 1 1 calc R . . . .
C37 C 0.84694(18) 0.78770(13) 0.8569(3) 0.0311(6) Uani 1 1 d . . . . .
C39 C 0.71834(19) 0.81954(13) 0.7077(3) 0.0321(6) Uani 1 1 d . . . . .
C6 C 0.2993(2) 0.55203(14) 0.5694(3) 0.0363(6) Uani 1 1 d . . . . .
C9 C 0.1229(2) 0.55675(13) 0.4291(3) 0.0361(6) Uani 1 1 d . . . . .
H9 H 0.064348 0.557917 0.381946 0.043 Uiso 1 1 calc R . . . .
C5 C 0.3914(2) 0.54930(14) 0.6355(3) 0.0407(7) Uani 1 1 d . . . . .
H5 H 0.417333 0.509820 0.657850 0.049 Uiso 1 1 calc R . . . .
C19 C 0.3629(2) 0.87558(13) 0.5025(3) 0.0372(6) Uani 1 1 d . . . . .
H19 H 0.341104 0.858205 0.416986 0.045 Uiso 1 1 calc R . . . .
C24 C 0.0433(2) 0.90015(13) 0.3045(3) 0.0370(6) Uani 1 1 d . . . . .
H24 H 0.052093 0.912220 0.209752 0.044 Uiso 1 1 calc R . . . .
C8 C 0.1626(2) 0.49802(14) 0.4683(3) 0.0410(7) Uani 1 1 d . . . . .
H8 H 0.130150 0.460512 0.448044 0.049 Uiso 1 1 calc R . . . .
C4 C 0.4425(2) 0.60279(14) 0.6668(3) 0.0387(7) Uani 1 1 d . . . . .
H4 H 0.502691 0.600399 0.708555 0.046 Uiso 1 1 calc R . . . .
C15 C 0.4164(2) 0.86328(15) 0.7453(3) 0.0403(7) Uani 1 1 d . . . . .
H15 H 0.431377 0.837467 0.822910 0.048 Uiso 1 1 calc R . . . .
C7 C 0.2490(2) 0.49599(14) 0.5361(3) 0.0404(7) Uani 1 1 d . . . . .
H7 H 0.275061 0.456837 0.560719 0.048 Uiso 1 1 calc R . . . .
C27 C -0.1514(2) 0.98072(14) 0.4704(3) 0.0422(7) Uani 1 1 d . . . . .
H27A H -0.214351 0.964921 0.445982 0.051 Uiso 1 1 calc R . . . .
H27B H -0.156975 1.025083 0.497351 0.051 Uiso 1 1 calc R . . . .
C18 C 0.3731(2) 0.94075(14) 0.5155(4) 0.0455(7) Uani 1 1 d . . . . .
H18 H 0.359012 0.966839 0.437967 0.055 Uiso 1 1 calc R . . . .
C16 C 0.4250(2) 0.92853(16) 0.7571(4) 0.0478(8) Uani 1 1 d . . . . .
H16 H 0.445266 0.946295 0.843042 0.057 Uiso 1 1 calc R . . . .
C17 C 0.4040(2) 0.96756(16) 0.6428(4) 0.0495(8) Uani 1 1 d . . . . .
H17 H 0.410550 1.011394 0.651102 0.059 Uiso 1 1 calc R . . . .

loop_
_atom_site_aniso_label
_atom_site_aniso_U_11
_atom_site_aniso_U_22
_atom_site_aniso_U_33
_atom_site_aniso_U_23
_atom_site_aniso_U_13
_atom_site_aniso_U_12
Cl40 0.0340(3) 0.0450(4) 0.0425(4) -0.0003(3) -0.0110(3) -0.0039(3)
Cl41 0.0447(4) 0.0284(3) 0.0568(5) -0.0045(3) -0.0119(3) 0.0033(3)
Cl42 0.0366(4) 0.0348(4) 0.0651(5) 0.0177(3) -0.0114(3) 0.0004(3)
O20 0.0318(9) 0.0299(9) 0.0306(10) -0.0035(7) -0.0067(7) 0.0042(8)
O33 0.0409(11) 0.0505(12) 0.0223(10) 0.0013(8) -0.0045(8) 0.0003(9)
O26 0.0474(12) 0.0324(11) 0.0490(13) 0.0069(9) -0.0070(10) 0.0070(9)
O28 0.0390(11) 0.0360(11) 0.0507(13) 0.0046(9) 0.0037(9) 0.0109(9)
N31 0.0282(11) 0.0440(13) 0.0243(11) -0.0012(9) -0.0048(8) -0.0018(10)
N2 0.0272(11) 0.0353(12) 0.0340(12) 0.0003(9) -0.0074(9) -0.0011(9)
C34 0.0288(13) 0.0353(14) 0.0239(13) 0.0020(10) -0.0021(10) -0.0002(11)
C11 0.0329(14) 0.0287(13) 0.0280(13) -0.0003(10) -0.0004(10) 0.0014(11)
C32 0.0346(14) 0.0284(13) 0.0308(14) 0.0022(10) -0.0050(11) 0.0022(11)
C29 0.0324(14) 0.0238(13) 0.0394(15) -0.0026(11) -0.0025(11) -0.0005(10)
C13 0.0308(13) 0.0291(13) 0.0270(13) -0.0011(10) -0.0036(10) 0.0043(10)
C1 0.0326(13) 0.0314(14) 0.0249(13) -0.0006(10) -0.0018(10) -0.0005(11)
C22 0.0331(14) 0.0253(13) 0.0312(14) -0.0006(10) -0.0035(11) -0.0031(10)
C36 0.0306(14) 0.0326(14) 0.0340(14) 0.0035(11) -0.0044(11) 0.0045(11)
C10 0.0330(14) 0.0295(13) 0.0293(14) -0.0007(10) -0.0020(11) 0.0038(11)
C14 0.0276(13) 0.0342(14) 0.0353(14) -0.0057(11) 0.0008(11) -0.0040(11)
C12 0.0313(13) 0.0321(14) 0.0265(13) -0.0023(10) -0.0047(10) 0.0018(11)
C38 0.0324(14) 0.0277(14) 0.0412(16) -0.0017(11) -0.0007(11) -0.0020(11)
C30 0.0334(14) 0.0302(14) 0.0309(14) 0.0011(11) -0.0015(11) -0.0022(11)
C25 0.0360(14) 0.0268(13) 0.0394(15) 0.0012(11) -0.0084(12) 0.0001(11)
C35 0.0326(14) 0.0313(14) 0.0310(14) 0.0001(11) -0.0012(11) 0.0029(11)
C3 0.0318(14) 0.0335(14) 0.0288(13) 0.0024(11) -0.0037(10) -0.0006(11)
C21 0.0320(14) 0.0338(14) 0.0314(14) 0.0011(11) 0.0001(11) 0.0027(11)
C23 0.0433(16) 0.0270(13) 0.0303(14) -0.0023(10) -0.0016(11) 0.0039(11)
C37 0.0282(13) 0.0357(14) 0.0295(14) 0.0004(11) -0.0016(10) -0.0018(11)
C39 0.0286(13) 0.0315(14) 0.0361(15) 0.0047(11) -0.0012(11) 0.0028(11)
C6 0.0418(16) 0.0319(14) 0.0353(15) 0.0011(11) -0.0035(12) 0.0044(12)
C9 0.0370(15) 0.0340(15) 0.0374(15) -0.0048(12) -0.0051(12) 0.0000(12)
C5 0.0439(17) 0.0338(15) 0.0444(17) 0.0063(12) -0.0073(13) 0.0087(13)
C19 0.0415(16) 0.0305(14) 0.0397(16) -0.0045(12) -0.0016(12) -0.0053(12)
C24 0.0494(17) 0.0325(15) 0.0290(14) 0.0026(11) -0.0040(12) -0.0006(12)
C8 0.0473(17) 0.0299(14) 0.0456(18) -0.0032(12) -0.0057(14) -0.0032(13)
C4 0.0365(15) 0.0409(16) 0.0386(16) 0.0062(12) -0.0099(12) 0.0043(12)
C15 0.0372(15) 0.0457(17) 0.0378(16) -0.0096(13) 0.0021(12) -0.0078(13)
C7 0.0498(18) 0.0267(14) 0.0447(17) 0.0033(12) 0.0000(13) 0.0035(12)
C27 0.0379(16) 0.0286(15) 0.060(2) 0.0017(13) -0.0107(14) 0.0039(12)
C18 0.0493(18) 0.0312(15) 0.056(2) -0.0008(13) 0.0051(15) -0.0041(13)
C16 0.0408(17) 0.0522(19) 0.0505(19) -0.0189(15) 0.0070(14) -0.0136(14)
C17 0.0431(18) 0.0362(17) 0.069(2) -0.0196(16) 0.0102(16) -0.0089(13)

loop_
_atom_type_symbol
_atom_type_description
_atom_type_scat_dispersion_real
_atom_type_scat_dispersion_imag
_atom_type_scat_source
C C 0.0181 0.0091 'International Tables Vol C Tables 4.2.6.8 and 6.1.1.4'
H H 0.0000 0.0000 'International Tables Vol C Tables 4.2.6.8 and 6.1.1.4'
Cl Cl 0.3639 0.7018 'International Tables Vol C Tables 4.2.6.8 and 6.1.1.4'
N N 0.0311 0.0180 'International Tables Vol C Tables 4.2.6.8 and 6.1.1.4'
O O 0.0492 0.0322 'International Tables Vol C Tables 4.2.6.8 and 6.1.1.4'

loop_
_geom_angle_atom_site_label_1
_geom_angle_atom_site_label_2
_geom_angle_atom_site_label_3
_geom_angle
_geom_angle_site_symmetry_1
_geom_angle_site_symmetry_3
_geom_angle_publ_flag
C13 O20 C21 113.28(19) . . ?
C25 O26 C27 106.0(2) . . ?
C29 O28 C27 105.1(2) . . ?
N2 N31 H31 119.5 . . ?
C32 N31 H31 119.5 . . ?
C32 N31 N2 121.0(2) . . ?
N31 N2 C1 124.8(2) . . ?
C3 N2 N31 123.7(2) . . ?
C3 N2 C1 110.0(2) . . ?
C35 C34 C32 121.7(2) . . ?
C39 C34 C32 121.0(2) . . ?
C39 C34 C35 117.2(2) . . ?
C10 C11 C12 124.0(2) . . ?
C10 C11 C6 118.7(2) . . ?
C6 C11 C12 117.3(2) . . ?
O33 C32 N31 124.4(2) . . ?
O33 C32 C34 123.8(2) . . ?
N31 C32 C34 111.9(2) . . ?
O28 C29 C25 110.0(2) . . ?
C30 C29 O28 127.8(3) . . ?
C30 C29 C25 122.2(3) . . ?
O20 C13 C12 125.8(2) . . ?
C1 C13 O20 124.7(2) . . ?
C1 C13 C12 109.4(2) . . ?
N2 C1 C14 123.5(2) . . ?
C13 C1 N2 106.3(2) . . ?
C13 C1 C14 130.0(2) . . ?
C30 C22 C21 117.2(2) . . ?
C23 C22 C30 120.1(2) . . ?
C23 C22 C21 122.7(2) . . ?
C35 C36 H36 121.1 . . ?
C37 C36 H36 121.1 . . ?
C37 C36 C35 117.7(2) . . ?
C11 C10 H10 119.7 . . ?
C9 C10 C11 120.6(3) . . ?
C9 C10 H10 119.7 . . ?
C19 C14 C1 119.5(2) . . ?
C19 C14 C15 118.8(3) . . ?
C15 C14 C1 121.6(3) . . ?
C13 C12 C11 134.0(2) . . ?
C3 C12 C11 119.7(2) . . ?
C3 C12 C13 106.3(2) . . ?
C37 C38 H38 121.0 . . ?
C37 C38 C39 118.0(3) . . ?
C39 C38 H38 121.0 . . ?
C29 C30 C22 117.2(3) . . ?
C29 C30 H30 121.4 . . ?
C22 C30 H30 121.4 . . ?
O26 C25 C29 109.6(2) . . ?
C24 C25 O26 128.5(3) . . ?
C24 C25 C29 121.8(3) . . ?
C34 C35 Cl41 119.0(2) . . ?
C36 C35 Cl41 118.6(2) . . ?
C36 C35 C34 122.4(3) . . ?
N2 C3 C12 107.8(2) . . ?
N2 C3 C4 129.0(2) . . ?
C12 C3 C4 123.2(3) . . ?
O20 C21 C22 110.1(2) . . ?
O20 C21 H21A 109.6 . . ?
O20 C21 H21B 109.6 . . ?
C22 C21 H21A 109.6 . . ?
C22 C21 H21B 109.6 . . ?
H21A C21 H21B 108.2 . . ?
C22 C23 H23 119.2 . . ?
C22 C23 C24 121.7(3) . . ?
C24 C23 H23 119.2 . . ?
C36 C37 Cl40 119.2(2) . . ?
C36 C37 C38 122.4(3) . . ?
C38 C37 Cl40 118.4(2) . . ?
C34 C39 Cl42 119.1(2) . . ?
C38 C39 Cl42 118.8(2) . . ?
C38 C39 C34 122.1(2) . . ?
C11 C6 C5 120.3(3) . . ?
C7 C6 C11 118.9(3) . . ?
C7 C6 C5 120.8(3) . . ?
C10 C9 H9 119.7 . . ?
C10 C9 C8 120.6(3) . . ?
C8 C9 H9 119.7 . . ?
C6 C5 H5 119.0 . . ?
C4 C5 C6 122.1(3) . . ?
C4 C5 H5 119.0 . . ?
C14 C19 H19 119.9 . . ?
C18 C19 C14 120.2(3) . . ?
C18 C19 H19 119.9 . . ?
C25 C24 C23 117.0(3) . . ?
C25 C24 H24 121.5 . . ?
C23 C24 H24 121.5 . . ?
C9 C8 H8 120.0 . . ?
C7 C8 C9 120.0(3) . . ?
C7 C8 H8 120.0 . . ?
C3 C4 H4 121.3 . . ?
C5 C4 C3 117.4(3) . . ?
C5 C4 H4 121.3 . . ?
C14 C15 H15 119.9 . . ?
C16 C15 C14 120.3(3) . . ?
C16 C15 H15 119.9 . . ?
C6 C7 H7 119.4 . . ?
C8 C7 C6 121.3(3) . . ?
C8 C7 H7 119.4 . . ?
O26 C27 O28 108.0(2) . . ?
O26 C27 H27A 110.1 . . ?
O26 C27 H27B 110.1 . . ?
O28 C27 H27A 110.1 . . ?
O28 C27 H27B 110.1 . . ?
H27A C27 H27B 108.4 . . ?
C19 C18 H18 119.6 . . ?
C19 C18 C17 120.7(3) . . ?
C17 C18 H18 119.6 . . ?
C15 C16 H16 119.6 . . ?
C17 C16 C15 120.7(3) . . ?
C17 C16 H16 119.6 . . ?
C18 C17 H17 120.4 . . ?
C16 C17 C18 119.3(3) . . ?
C16 C17 H17 120.4 . . ?

loop_
_geom_bond_atom_site_label_1
_geom_bond_atom_site_label_2
_geom_bond_distance
_geom_bond_site_symmetry_2
_geom_bond_publ_flag
Cl40 C37 1.738(3) . ?
Cl41 C35 1.735(3) . ?
Cl42 C39 1.734(3) . ?
O20 C13 1.377(3) . ?
O20 C21 1.440(3) . ?
O33 C32 1.224(3) . ?
O26 C25 1.373(3) . ?
O26 C27 1.423(4) . ?
O28 C29 1.378(3) . ?
O28 C27 1.440(3) . ?
N31 H31 0.8600 . ?
N31 N2 1.379(3) . ?
N31 C32 1.343(3) . ?
N2 C1 1.400(3) . ?
N2 C3 1.377(3) . ?
C34 C32 1.506(4) . ?
C34 C35 1.392(4) . ?
C34 C39 1.391(4) . ?
C11 C10 1.414(4) . ?
C11 C12 1.428(4) . ?
C11 C6 1.424(4) . ?
C29 C30 1.371(4) . ?
C29 C25 1.383(4) . ?
C13 C1 1.371(4) . ?
C13 C12 1.427(4) . ?
C1 C14 1.463(4) . ?
C22 C30 1.406(4) . ?
C22 C21 1.499(4) . ?
C22 C23 1.388(4) . ?
C36 H36 0.9300 . ?
C36 C35 1.387(4) . ?
C36 C37 1.377(4) . ?
C10 H10 0.9300 . ?
C10 C9 1.372(4) . ?
C14 C19 1.393(4) . ?
C14 C15 1.398(4) . ?
C12 C3 1.395(4) . ?
C38 H38 0.9300 . ?
C38 C37 1.381(4) . ?
C38 C39 1.386(4) . ?
C30 H30 0.9300 . ?
C25 C24 1.363(4) . ?
C3 C4 1.408(4) . ?
C21 H21A 0.9700 . ?
C21 H21B 0.9700 . ?
C23 H23 0.9300 . ?
C23 C24 1.403(4) . ?
C6 C5 1.431(4) . ?
C6 C7 1.408(4) . ?
C9 H9 0.9300 . ?
C9 C8 1.404(4) . ?
C5 H5 0.9300 . ?
C5 C4 1.365(4) . ?
C19 H19 0.9300 . ?
C19 C18 1.384(4) . ?
C24 H24 0.9300 . ?
C8 H8 0.9300 . ?
C8 C7 1.365(4) . ?
C4 H4 0.9300 . ?
C15 H15 0.9300 . ?
C15 C16 1.382(4) . ?
C7 H7 0.9300 . ?
C27 H27A 0.9700 . ?
C27 H27B 0.9700 . ?
C18 H18 0.9300 . ?
C18 C17 1.386(5) . ?
C16 H16 0.9300 . ?
C16 C17 1.378(5) . ?
C17 H17 0.9300 . ?

loop_
_geom_torsion_atom_site_label_1
_geom_torsion_atom_site_label_2
_geom_torsion_atom_site_label_3
_geom_torsion_atom_site_label_4
_geom_torsion
_geom_torsion_site_symmetry_1
_geom_torsion_site_symmetry_2
_geom_torsion_site_symmetry_3
_geom_torsion_site_symmetry_4
_geom_torsion_publ_flag
O20 C13 C1 N2 178.1(2) . . . . ?
O20 C13 C1 C14 2.8(5) . . . . ?
O20 C13 C12 C11 0.0(5) . . . . ?
O20 C13 C12 C3 179.8(2) . . . . ?
O26 C25 C24 C23 176.9(3) . . . . ?
O28 C29 C30 C22 -177.2(3) . . . . ?
O28 C29 C25 O26 0.5(3) . . . . ?
O28 C29 C25 C24 177.8(3) . . . . ?
N31 N2 C1 C13 169.1(2) . . . . ?
N31 N2 C1 C14 -15.2(4) . . . . ?
N31 N2 C3 C12 -170.3(2) . . . . ?
N31 N2 C3 C4 10.7(4) . . . . ?
N2 N31 C32 O33 -1.6(4) . . . . ?
N2 N31 C32 C34 178.1(2) . . . . ?
N2 C1 C14 C19 141.4(3) . . . . ?
N2 C1 C14 C15 -41.6(4) . . . . ?
N2 C3 C4 C5 176.4(3) . . . . ?
C11 C10 C9 C8 -0.1(4) . . . . ?
C11 C12 C3 N2 -177.1(2) . . . . ?
C11 C12 C3 C4 2.1(4) . . . . ?
C11 C6 C5 C4 1.2(5) . . . . ?
C11 C6 C7 C8 0.2(4) . . . . ?
C32 N31 N2 C1 -79.7(3) . . . . ?
C32 N31 N2 C3 85.1(3) . . . . ?
C32 C34 C35 Cl41 9.1(4) . . . . ?
C32 C34 C35 C36 -171.6(2) . . . . ?
C32 C34 C39 Cl42 -6.4(4) . . . . ?
C32 C34 C39 C38 171.5(3) . . . . ?
C29 O28 C27 O26 -11.0(3) . . . . ?
C29 C25 C24 C23 0.1(4) . . . . ?
C13 O20 C21 C22 160.1(2) . . . . ?
C13 C1 C14 C19 -44.1(4) . . . . ?
C13 C1 C14 C15 133.0(3) . . . . ?
C13 C12 C3 N2 3.0(3) . . . . ?
C13 C12 C3 C4 -177.8(3) . . . . ?
C1 N2 C3 C12 -3.5(3) . . . . ?
C1 N2 C3 C4 177.4(3) . . . . ?
C1 C13 C12 C11 178.6(3) . . . . ?
C1 C13 C12 C3 -1.5(3) . . . . ?
C1 C14 C19 C18 178.1(3) . . . . ?
C1 C14 C15 C16 -177.2(3) . . . . ?
C22 C23 C24 C25 -0.3(4) . . . . ?
C10 C11 C12 C13 1.7(5) . . . . ?
C10 C11 C12 C3 -178.2(3) . . . . ?
C10 C11 C6 C5 176.8(3) . . . . ?
C10 C11 C6 C7 -1.0(4) . . . . ?
C10 C9 C8 C7 -0.7(5) . . . . ?
C14 C19 C18 C17 -1.0(5) . . . . ?
C14 C15 C16 C17 -0.6(5) . . . . ?
C12 C11 C10 C9 179.3(3) . . . . ?
C12 C11 C6 C5 -1.7(4) . . . . ?
C12 C11 C6 C7 -179.4(3) . . . . ?
C12 C13 C1 N2 -0.6(3) . . . . ?
C12 C13 C1 C14 -175.9(3) . . . . ?
C12 C3 C4 C5 -2.6(4) . . . . ?
C30 C29 C25 O26 -177.5(2) . . . . ?
C30 C29 C25 C24 -0.2(4) . . . . ?
C30 C22 C21 O20 175.5(2) . . . . ?
C30 C22 C23 C24 0.5(4) . . . . ?
C25 O26 C27 O28 11.3(3) . . . . ?
C25 C29 C30 C22 0.4(4) . . . . ?
C35 C34 C32 O33 -97.5(3) . . . . ?
C35 C34 C32 N31 82.9(3) . . . . ?
C35 C34 C39 Cl42 178.6(2) . . . . ?
C35 C34 C39 C38 -3.5(4) . . . . ?
C35 C36 C37 Cl40 176.6(2) . . . . ?
C35 C36 C37 C38 -3.5(4) . . . . ?
C3 N2 C1 C13 2.6(3) . . . . ?
C3 N2 C1 C14 178.2(2) . . . . ?
C21 O20 C13 C1 -74.6(3) . . . . ?
C21 O20 C13 C12 103.9(3) . . . . ?
C21 C22 C30 C29 177.3(2) . . . . ?
C21 C22 C23 C24 -177.2(3) . . . . ?
C23 C22 C30 C29 -0.5(4) . . . . ?
C23 C22 C21 O20 -6.8(4) . . . . ?
C37 C36 C35 Cl41 179.4(2) . . . . ?
C37 C36 C35 C34 0.1(4) . . . . ?
C37 C38 C39 Cl42 178.2(2) . . . . ?
C37 C38 C39 C34 0.3(4) . . . . ?
C39 C34 C32 O33 87.8(4) . . . . ?
C39 C34 C32 N31 -91.8(3) . . . . ?
C39 C34 C35 Cl41 -176.0(2) . . . . ?
C39 C34 C35 C36 3.3(4) . . . . ?
C39 C38 C37 Cl40 -176.7(2) . . . . ?
C39 C38 C37 C36 3.4(4) . . . . ?
C6 C11 C10 C9 1.0(4) . . . . ?
C6 C11 C12 C13 180.0(3) . . . . ?
C6 C11 C12 C3 0.1(4) . . . . ?
C6 C5 C4 C3 0.9(5) . . . . ?
C9 C8 C7 C6 0.7(5) . . . . ?
C5 C6 C7 C8 -177.6(3) . . . . ?
C19 C14 C15 C16 -0.2(4) . . . . ?
C19 C18 C17 C16 0.2(5) . . . . ?
C15 C14 C19 C18 1.0(4) . . . . ?
C15 C16 C17 C18 0.6(5) . . . . ?
C7 C6 C5 C4 178.9(3) . . . . ?
C27 O26 C25 C29 -7.4(3) . . . . ?
C27 O26 C25 C24 175.6(3) . . . . ?
C27 O28 C29 C30 -175.7(3) . . . . ?
C27 O28 C29 C25 6.5(3) . . . . ?
